data_4336721
loop_
_publ_author_name
'Nihal Deligonul'
'Thomas G. Gray'

_publ_section_title
;
 Azadipyrromethene Complexes of d8 Metal Centers: Rhodium(I), Iridium(I),
 Palladium(II), and Platinum(II)
;
_journal_name_full 'Inorganic Chemistry'
_journal_page_first 13048
_journal_page_last 13057
_journal_paper_doi 10.1021/ic4017239
_journal_volume 52
_journal_year 2013
_chemical_formula_moiety 'C36 H26 N3 O4 Rh'
_chemical_formula_sum 'C36 H26 N3 O4 Rh'
_chemical_formula_weight 667.51
_chemical_name_systematic
;
 ?
;
_space_group_IT_number 14
_symmetry_cell_setting monoclinic
_symmetry_space_group_name_Hall '-P 2ybc'
_symmetry_space_group_name_H-M 'P 1 21/c 1'
_atom_sites_solution_hydrogens geom
_atom_sites_solution_primary direct
_atom_sites_solution_secondary difmap
_audit_creation_method SHELXL-97
_cell_angle_alpha 90.00
_cell_angle_beta 105.1570(10)
_cell_angle_gamma 90.00
_cell_formula_units_Z 4
_cell_length_a 14.2132(11)
_cell_length_b 24.0965(19)
_cell_length_c 8.8235(7)
_cell_measurement_reflns_used 9874
_cell_measurement_temperature 170(2)
_cell_measurement_theta_max 27.56
_cell_measurement_theta_min 2.25
_cell_volume 2916.8(4)
_computing_cell_refinement 'Bruker SMART'
_computing_data_collection 'Bruker SMART'
_computing_data_reduction 'Bruker SAINT'
_computing_molecular_graphics 'Bruker SHELXTL'
_computing_publication_material 'Bruker SHELXTL'
_computing_structure_refinement 'SHELXL-97 (Sheldrick, 1997)'
_computing_structure_solution 'SHELXS-97 (Sheldrick, 1990)'
_diffrn_ambient_temperature 170(2)
_diffrn_measured_fraction_theta_full 0.986
_diffrn_measured_fraction_theta_max 0.986
_diffrn_measurement_device_type 'Bruker AXS APEX II CCD area detector'
_diffrn_measurement_method 'phi and omega scans'
_diffrn_radiation_monochromator graphite
_diffrn_radiation_source 'fine-focus sealed tube'
_diffrn_radiation_type MoK\a
_diffrn_radiation_wavelength 0.71073
_diffrn_reflns_av_R_equivalents 0.0233
_diffrn_reflns_av_sigmaI/netI 0.0182
_diffrn_reflns_limit_h_max 18
_diffrn_reflns_limit_h_min -18
_diffrn_reflns_limit_k_max 31
_diffrn_reflns_limit_k_min -31
_diffrn_reflns_limit_l_max 11
_diffrn_reflns_limit_l_min -11
_diffrn_reflns_number 34314
_diffrn_reflns_theta_full 27.74
_diffrn_reflns_theta_max 27.74
_diffrn_reflns_theta_min 1.48
_diffrn_standards_decay_% none
_diffrn_standards_number 0
_exptl_absorpt_coefficient_mu 0.632
_exptl_absorpt_correction_T_max 0.8389
_exptl_absorpt_correction_T_min 0.7794
_exptl_absorpt_correction_type multi-scan
_exptl_absorpt_process_details 'AXScale in APEX 2 (Bruker, 2004)'
_exptl_crystal_colour red
_exptl_crystal_density_diffrn 1.520
_exptl_crystal_description Irregular
_exptl_crystal_F_000 1360
_exptl_crystal_size_max 0.41
_exptl_crystal_size_mid 0.31
_exptl_crystal_size_min 0.29
_refine_diff_density_max 0.448
_refine_diff_density_min -0.413
_refine_diff_density_rms 0.122
_refine_ls_extinction_method none
_refine_ls_goodness_of_fit_ref 1.095
_refine_ls_hydrogen_treatment constr
_refine_ls_matrix_type full
_refine_ls_number_parameters 399
_refine_ls_number_reflns 6765
_refine_ls_number_restraints 0
_refine_ls_restrained_S_all 1.095
_refine_ls_R_factor_all 0.0268
_refine_ls_R_factor_gt 0.0237
_refine_ls_shift/su_max 0.005
_refine_ls_shift/su_mean 0.000
_refine_ls_structure_factor_coef Fsqd
_refine_ls_weighting_details 'calc w=1/[\s^2^(Fo^2^)+(0.0424P)^2^+1.1280P] where P=(Fo^2^+2Fc^2^)/3'
_refine_ls_weighting_scheme calc
_refine_ls_wR_factor_gt 0.0672
_refine_ls_wR_factor_ref 0.0752
_reflns_number_gt 6250
_reflns_number_total 6765
_reflns_threshold_expression >2sigma(I)
_cod_data_source_file ic4017239_si_002_06.cif
_cod_data_source_block nd040210_0m
_cod_database_code 4336721

loop_
_symmetry_equiv_pos_as_xyz
'x, y, z'
'-x, y+1/2, -z+1/2'
'-x, -y, -z'
'x, -y-1/2, z-1/2'

loop_
_atom_site_label
_atom_site_type_symbol
_atom_site_fract_x
_atom_site_fract_y
_atom_site_fract_z
_atom_site_U_iso_or_equiv
_atom_site_adp_type
_atom_site_occupancy
_atom_site_symmetry_multiplicity
_atom_site_calc_flag
_atom_site_refinement_flags
Rh1 Rh 0.238801(9) 0.614114(5) 0.176901(14) 0.02406(6) Uani 1 1 d .
N2 N 0.46170(11) 0.61554(5) 0.42163(17) 0.0250(3) Uani 1 1 d .
N1 N 0.31205(10) 0.56220(6) 0.35494(16) 0.0249(3) Uani 1 1 d .
N3 N 0.37514(10) 0.63453(6) 0.15027(16) 0.0246(3) Uani 1 1 d .
C11 C 0.50712(12) 0.55325(7) 0.73089(18) 0.0250(3) Uani 1 1 d .
C2 C 0.42186(12) 0.54729(7) 0.59736(19) 0.0253(3) Uani 1 1 d .
C15 C 0.61902(13) 0.51306(8) 0.9583(2) 0.0333(4) Uani 1 1 d .
H15 H 0.6405 0.4818 1.0240 0.040 Uiso 1 1 calc R
C13 C 0.63503(14) 0.60898(7) 0.8986(2) 0.0312(4) Uani 1 1 d .
H13 H 0.6676 0.6436 0.9217 0.037 Uiso 1 1 calc R
C1 C 0.40056(11) 0.57954(7) 0.45457(18) 0.0248(3) Uani 1 1 d .
C3 C 0.34700(12) 0.50967(7) 0.57800(19) 0.0275(3) Uani 1 1 d .
H3 H 0.3406 0.4818 0.6507 0.033 Uiso 1 1 calc R
C4 C 0.28112(12) 0.52000(7) 0.42999(19) 0.0253(3) Uani 1 1 d .
C16 C 0.54104(13) 0.50786(7) 0.8288(2) 0.0294(3) Uani 1 1 d .
H16 H 0.5097 0.4729 0.8054 0.035 Uiso 1 1 calc R
C5 C 0.19056(12) 0.48976(7) 0.3638(2) 0.0276(3) Uani 1 1 d .
C14 C 0.66657(12) 0.56336(8) 0.99372(19) 0.0309(4) Uani 1 1 d .
C12 C 0.55543(13) 0.60369(7) 0.7692(2) 0.0301(4) Uani 1 1 d .
H12 H 0.5333 0.6352 0.7051 0.036 Uiso 1 1 calc R
C10 C 0.15786(13) 0.47895(8) 0.2033(2) 0.0321(4) Uani 1 1 d .
H10 H 0.1952 0.4909 0.1345 0.039 Uiso 1 1 calc R
C6 C 0.13570(13) 0.47072(8) 0.4633(2) 0.0344(4) Uani 1 1 d .
H6 H 0.1580 0.4769 0.5732 0.041 Uiso 1 1 calc R
C7 C 0.04904(15) 0.44287(9) 0.4028(3) 0.0441(5) Uani 1 1 d .
H7 H 0.0116 0.4304 0.4710 0.053 Uiso 1 1 calc R
C17 C 0.79779(16) 0.61412(9) 1.1586(3) 0.0451(5) Uani 1 1 d .
H17A H 0.8215 0.6249 1.0681 0.068 Uiso 1 1 calc R
H17B H 0.8534 0.6087 1.2502 0.068 Uiso 1 1 calc R
H17C H 0.7556 0.6434 1.1812 0.068 Uiso 1 1 calc R
C9 C 0.07128(15) 0.45089(9) 0.1442(2) 0.0411(4) Uani 1 1 d .
H9 H 0.0491 0.4438 0.0348 0.049 Uiso 1 1 calc R
C8 C 0.01670(15) 0.43312(9) 0.2435(3) 0.0464(5) Uani 1 1 d .
H8 H -0.0431 0.4142 0.2021 0.056 Uiso 1 1 calc R
O1 O 0.74405(10) 0.56384(6) 1.12438(16) 0.0429(3) Uani 1 1 d .
C19 C 0.52939(12) 0.67149(7) 0.24760(19) 0.0263(3) Uani 1 1 d .
C18 C 0.45340(11) 0.63909(7) 0.28348(19) 0.0245(3) Uani 1 1 d .
C27 C 0.67003(12) 0.65069(7) 0.4805(2) 0.0297(3) Uani 1 1 d .
H27 H 0.6363 0.6191 0.5037 0.036 Uiso 1 1 calc R
C20 C 0.49607(12) 0.68532(7) 0.0914(2) 0.0292(3) Uani 1 1 d .
H20 H 0.5300 0.7068 0.0325 0.035 Uiso 1 1 calc R
C21 C 0.40230(12) 0.66174(7) 0.03413(19) 0.0261(3) Uani 1 1 d .
C23 C 0.67767(13) 0.73036(8) 0.3228(2) 0.0329(4) Uani 1 1 d .
H23 H 0.6488 0.7542 0.2374 0.040 Uiso 1 1 calc R
C26 C 0.76231(13) 0.66256(8) 0.5731(2) 0.0323(4) Uani 1 1 d .
H26 H 0.7911 0.6395 0.6602 0.039 Uiso 1 1 calc R
C24 C 0.77091(14) 0.74214(8) 0.4147(2) 0.0363(4) Uani 1 1 d .
H24 H 0.8054 0.7735 0.3918 0.044 Uiso 1 1 calc R
C25 C 0.81298(13) 0.70793(8) 0.5393(2) 0.0328(4) Uani 1 1 d .
C22 C 0.62539(12) 0.68454(7) 0.3526(2) 0.0267(3) Uani 1 1 d .
C28 C 0.96583(17) 0.75412(13) 0.5928(4) 0.0690(8) Uani 1 1 d .
H28A H 0.9671 0.7473 0.4838 0.104 Uiso 1 1 calc R
H28B H 1.0319 0.7506 0.6617 0.104 Uiso 1 1 calc R
H28C H 0.9412 0.7916 0.6018 0.104 Uiso 1 1 calc R
C29 C 0.34359(12) 0.66440(7) -0.12821(19) 0.0267(3) Uani 1 1 d .
C30 C 0.35595(14) 0.70920(8) -0.2215(2) 0.0354(4) Uani 1 1 d .
H30 H 0.4027 0.7371 -0.1790 0.043 Uiso 1 1 calc R
C31 C 0.30102(17) 0.71330(9) -0.3747(2) 0.0420(5) Uani 1 1 d .
H31 H 0.3107 0.7437 -0.4374 0.050 Uiso 1 1 calc R
O2 O 0.90443(10) 0.71508(7) 0.63723(17) 0.0452(3) Uani 1 1 d .
C34 C 0.27644(13) 0.62343(7) -0.1956(2) 0.0290(3) Uani 1 1 d .
H34 H 0.2690 0.5918 -0.1355 0.035 Uiso 1 1 calc R
C33 C 0.22046(15) 0.62825(8) -0.3488(2) 0.0349(4) Uani 1 1 d .
H33 H 0.1741 0.6003 -0.3927 0.042 Uiso 1 1 calc R
C32 C 0.23181(16) 0.67355(8) -0.4380(2) 0.0402(4) Uani 1 1 d .
H32 H 0.1923 0.6774 -0.5424 0.048 Uiso 1 1 calc R
C35 C 0.12026(13) 0.60177(8) 0.2213(2) 0.0308(4) Uani 1 1 d .
C36 C 0.17294(13) 0.66515(8) 0.0288(2) 0.0318(4) Uani 1 1 d .
O3 O 0.04775(10) 0.59879(7) 0.25154(18) 0.0452(3) Uani 1 1 d .
O4 O 0.12740(11) 0.69625(7) -0.05570(17) 0.0462(3) Uani 1 1 d .

loop_
_atom_site_aniso_label
_atom_site_aniso_U_11
_atom_site_aniso_U_22
_atom_site_aniso_U_33
_atom_site_aniso_U_23
_atom_site_aniso_U_13
_atom_site_aniso_U_12
Rh1 0.02001(8) 0.02901(9) 0.02241(8) -0.00060(4) 0.00425(5) -0.00011(4)
N2 0.0228(7) 0.0272(7) 0.0250(7) 0.0001(5) 0.0062(6) -0.0006(5)
N1 0.0220(6) 0.0288(7) 0.0239(6) -0.0014(5) 0.0063(5) -0.0020(5)
N3 0.0228(6) 0.0257(7) 0.0248(7) 0.0011(5) 0.0054(5) 0.0003(5)
C11 0.0233(7) 0.0297(8) 0.0229(7) 0.0005(6) 0.0076(6) 0.0019(6)
C2 0.0247(8) 0.0279(8) 0.0240(7) 0.0005(6) 0.0075(6) 0.0019(6)
C15 0.0320(9) 0.0354(9) 0.0311(9) 0.0091(7) 0.0059(7) 0.0080(7)
C13 0.0303(9) 0.0327(9) 0.0287(9) -0.0013(7) 0.0042(7) -0.0017(7)
C1 0.0224(7) 0.0287(8) 0.0231(7) -0.0006(6) 0.0056(6) 0.0006(6)
C3 0.0285(8) 0.0288(8) 0.0260(8) 0.0012(6) 0.0084(7) -0.0012(6)
C4 0.0250(8) 0.0276(8) 0.0247(8) -0.0022(6) 0.0090(6) -0.0014(6)
C16 0.0299(8) 0.0281(8) 0.0312(8) 0.0010(7) 0.0098(7) 0.0016(6)
C5 0.0245(8) 0.0280(8) 0.0303(8) -0.0010(6) 0.0072(7) -0.0016(6)
C14 0.0247(8) 0.0438(10) 0.0232(8) 0.0011(7) 0.0045(6) 0.0038(7)
C12 0.0310(9) 0.0307(8) 0.0267(8) 0.0029(7) 0.0042(7) 0.0013(7)
C10 0.0320(9) 0.0347(9) 0.0304(9) -0.0045(7) 0.0093(7) -0.0027(7)
C6 0.0320(9) 0.0397(10) 0.0325(9) -0.0009(7) 0.0103(7) -0.0062(7)
C7 0.0346(10) 0.0517(12) 0.0488(12) -0.0011(9) 0.0157(9) -0.0137(9)
C17 0.0337(11) 0.0597(14) 0.0366(11) -0.0037(9) -0.0007(9) -0.0063(9)
C9 0.0385(10) 0.0448(11) 0.0357(10) -0.0105(8) 0.0022(8) -0.0051(8)
C8 0.0305(10) 0.0509(12) 0.0545(13) -0.0093(10) 0.0054(9) -0.0140(9)
O1 0.0337(7) 0.0534(9) 0.0336(7) 0.0068(6) -0.0054(5) -0.0025(6)
C19 0.0245(8) 0.0260(8) 0.0288(8) 0.0012(6) 0.0075(6) 0.0000(6)
C18 0.0222(7) 0.0261(8) 0.0250(8) 0.0001(6) 0.0057(6) 0.0008(6)
C27 0.0254(8) 0.0296(8) 0.0344(9) 0.0025(7) 0.0083(7) -0.0024(6)
C20 0.0273(8) 0.0324(9) 0.0291(8) 0.0029(7) 0.0093(7) -0.0024(7)
C21 0.0269(8) 0.0259(8) 0.0263(8) 0.0016(6) 0.0084(6) 0.0018(6)
C23 0.0310(9) 0.0317(9) 0.0346(9) 0.0047(7) 0.0057(7) -0.0036(7)
C26 0.0266(8) 0.0357(9) 0.0330(9) 0.0042(7) 0.0052(7) 0.0009(7)
C24 0.0317(9) 0.0350(9) 0.0409(10) 0.0020(8) 0.0073(8) -0.0094(7)
C25 0.0246(8) 0.0380(10) 0.0347(9) -0.0037(7) 0.0057(7) -0.0040(7)
C22 0.0226(8) 0.0277(8) 0.0301(8) -0.0011(6) 0.0075(6) -0.0009(6)
C28 0.0357(12) 0.0811(19) 0.0776(18) 0.0240(15) -0.0078(12) -0.0263(12)
C29 0.0282(8) 0.0290(8) 0.0243(8) 0.0009(6) 0.0090(6) 0.0032(6)
C30 0.0425(10) 0.0330(9) 0.0307(9) 0.0029(7) 0.0094(8) -0.0059(8)
C31 0.0590(13) 0.0384(10) 0.0286(9) 0.0078(8) 0.0115(9) -0.0026(9)
O2 0.0271(7) 0.0559(9) 0.0469(8) 0.0059(7) -0.0007(6) -0.0112(6)
C34 0.0344(9) 0.0251(8) 0.0285(8) -0.0006(6) 0.0098(7) 0.0019(6)
C33 0.0402(10) 0.0336(9) 0.0288(9) -0.0072(7) 0.0055(8) -0.0007(8)
C32 0.0533(12) 0.0414(10) 0.0228(8) -0.0006(7) 0.0045(8) 0.0027(9)
C35 0.0259(8) 0.0379(9) 0.0264(8) -0.0018(7) 0.0028(7) 0.0013(7)
C36 0.0265(8) 0.0377(9) 0.0313(9) -0.0021(7) 0.0078(7) 0.0014(7)
O3 0.0260(7) 0.0620(9) 0.0498(9) 0.0019(7) 0.0141(6) 0.0008(6)
O4 0.0408(8) 0.0518(9) 0.0440(8) 0.0113(7) 0.0076(6) 0.0184(7)

loop_
_atom_type_symbol
_atom_type_description
_atom_type_scat_dispersion_real
_atom_type_scat_dispersion_imag
_atom_type_scat_source
C C 0.0033 0.0016 'International Tables Vol C Tables 4.2.6.8 and 6.1.1.4'
N N 0.0061 0.0033 'International Tables Vol C Tables 4.2.6.8 and 6.1.1.4'
O O 0.0106 0.0060 'International Tables Vol C Tables 4.2.6.8 and 6.1.1.4'
Rh Rh -1.1178 0.9187 'International Tables Vol C Tables 4.2.6.8 and 6.1.1.4'
H H 0.0000 0.0000 'International Tables Vol C Tables 4.2.6.8 and 6.1.1.4'

loop_
_geom_angle_atom_site_label_1
_geom_angle_atom_site_label_2
_geom_angle_atom_site_label_3
_geom_angle
C35 Rh1 C36 86.35(8)
C35 Rh1 N1 92.71(7)
C36 Rh1 N1 175.40(7)
C35 Rh1 N3 173.00(7)
C36 Rh1 N3 94.43(7)
N1 Rh1 N3 85.97(5)
C1 N2 C18 125.67(15)
C4 N1 C1 105.78(13)
C4 N1 Rh1 131.80(11)
C1 N1 Rh1 119.32(11)
C21 N3 C18 106.08(13)
C21 N3 Rh1 131.36(11)
C18 N3 Rh1 119.11(10)
C12 C11 C16 117.63(16)
C12 C11 C2 122.28(15)
C16 C11 C2 120.05(15)
C3 C2 C1 105.53(14)
C3 C2 C11 128.15(15)
C1 C2 C11 126.30(15)
C16 C15 C14 120.55(16)
C14 C13 C12 119.40(17)
N2 C1 N1 126.68(15)
N2 C1 C2 123.29(15)
N1 C1 C2 109.71(14)
C2 C3 C4 107.61(14)
N1 C4 C3 111.33(14)
N1 C4 C5 123.09(15)
C3 C4 C5 125.58(15)
C15 C16 C11 121.00(17)
C10 C5 C6 118.97(16)
C10 C5 C4 121.58(15)
C6 C5 C4 119.44(15)
O1 C14 C15 115.81(16)
O1 C14 C13 124.39(17)
C15 C14 C13 119.80(16)
C13 C12 C11 121.61(16)
C9 C10 C5 120.14(17)
C7 C6 C5 120.36(18)
C6 C7 C8 120.14(19)
C8 C9 C10 120.34(18)
C9 C8 C7 120.03(18)
C14 O1 C17 117.06(16)
C20 C19 C18 105.74(14)
C20 C19 C22 126.84(15)
C18 C19 C22 127.33(15)
N2 C18 N3 127.04(15)
N2 C18 C19 123.15(15)
N3 C18 C19 109.73(14)
C26 C27 C22 121.02(16)
C19 C20 C21 107.80(15)
N3 C21 C20 110.63(14)
N3 C21 C29 124.13(15)
C20 C21 C29 125.21(15)
C24 C23 C22 121.71(17)
C25 C26 C27 120.19(17)
C25 C24 C23 119.43(17)
O2 C25 C24 124.71(17)
O2 C25 C26 115.13(17)
C24 C25 C26 120.16(16)
C23 C22 C27 117.47(15)
C23 C22 C19 120.23(15)
C27 C22 C19 122.22(15)
C34 C29 C30 118.28(16)
C34 C29 C21 122.69(15)
C30 C29 C21 119.02(16)
C31 C30 C29 120.53(18)
C30 C31 C32 120.57(18)
C25 O2 C28 117.61(17)
C33 C34 C29 120.83(17)
C32 C33 C34 120.07(18)
C33 C32 C31 119.64(18)
O3 C35 Rh1 174.26(18)
O4 C36 Rh1 174.82(16)

loop_
_geom_bond_atom_site_label_1
_geom_bond_atom_site_label_2
_geom_bond_distance
Rh1 C35 1.8511(19)
Rh1 C36 1.8591(19)
Rh1 N1 2.0643(14)
Rh1 N3 2.0713(14)
N2 C1 1.313(2)
N2 C18 1.322(2)
N1 C4 1.348(2)
N1 C1 1.397(2)
N3 C21 1.355(2)
N3 C18 1.395(2)
C11 C12 1.393(2)
C11 C16 1.399(2)
C11 C2 1.460(2)
C2 C3 1.374(2)
C2 C1 1.443(2)
C15 C16 1.374(3)
C15 C14 1.383(3)
C13 C14 1.385(3)
C13 C12 1.387(3)
C3 C4 1.416(2)
C4 C5 1.461(2)
C5 C10 1.395(2)
C5 C6 1.395(2)
C14 O1 1.371(2)
C10 C9 1.381(3)
C6 C7 1.381(3)
C7 C8 1.380(3)
C17 O1 1.422(3)
C9 C8 1.381(3)
C19 C20 1.376(2)
C19 C18 1.434(2)
C19 C22 1.469(2)
C27 C26 1.382(2)
C27 C22 1.402(2)
C20 C21 1.415(2)
C21 C29 1.459(2)
C23 C24 1.390(3)
C23 C22 1.394(2)
C26 C25 1.384(3)
C24 C25 1.379(3)
C25 O2 1.371(2)
C28 O2 1.407(3)
C29 C34 1.394(2)
C29 C30 1.397(2)
C30 C31 1.376(3)
C31 C32 1.382(3)
C34 C33 1.382(2)
C33 C32 1.380(3)
C35 O3 1.132(2)
C36 O4 1.133(2)
